data_2236855
loop_
_publ_author_name
'Ram\'irez Hern\'andez, Johana'
'Sandoval-Ram\'irez, Jes\'us'
'Meza-Reyes, Socorro'
'Vega B\'aez, Jos\'e Luis'
'Bern\`es, Sylvain'

_publ_section_title
;
 Westphalen's diol diacetate: 19(10\\rightarrow
 5)-<i>abeo</i>-5\b-cholest-9-ene-3\b,6\b-diyl diacetate
;
_journal_coeditor_code FF2087
_journal_issue 12
_journal_name_full 'Acta Crystallographica Section E'
_journal_page_first o3331
_journal_paper_doi 10.1107/S1600536812045278
_journal_volume 68
_journal_year 2012
_chemical_formula_iupac 'C31 H50 O4'
_chemical_formula_moiety 'C31 H50 O4'
_chemical_formula_sum 'C31 H50 O4'
_chemical_formula_weight 486.71
_chemical_melting_point 393
_chemical_name_common
;
3\b,6\b-diacetoxy-5\b-methyl-19-norcholest-9(10)-ene
;
_chemical_name_systematic
;
19(10\\rightarrow 5)-<i>abeo</i>-5\b-cholest-9-ene-3\b,6\b-diyl diacetate
;
_space_group_IT_number 19
_symmetry_cell_setting orthorhombic
_symmetry_space_group_name_Hall 'P 2ac 2ab'
_symmetry_space_group_name_H-M 'P 21 21 21'
_atom_sites_solution_hydrogens geom
_atom_sites_solution_primary direct
_atom_sites_solution_secondary difmap
_audit_creation_method SHELXL97
_cell_angle_alpha 90.00
_cell_angle_beta 90.00
_cell_angle_gamma 90.00
_cell_formula_units_Z 4
_cell_length_a 9.2846(15)
_cell_length_b 10.7203(18)
_cell_length_c 29.982(4)
_cell_measurement_reflns_used 70
_cell_measurement_temperature 298.0(10)
_cell_measurement_theta_max 12.55
_cell_measurement_theta_min 4.43
_cell_volume 2984.2(8)
_computing_cell_refinement 'XSCANS (Siemens, 1996)'
_computing_data_collection 'XSCANS (Siemens, 1996)'
_computing_data_reduction 'XSCANS (Siemens, 1996)'
_computing_molecular_graphics 'SHELXTL (Sheldrick, 2008)'
_computing_publication_material 'SHELXL97 (Sheldrick, 2008)'
_computing_structure_refinement 'SHELXL97 (Sheldrick, 2008)'
_computing_structure_solution 'SHELXS97 (Sheldrick, 2008)'
_diffrn_ambient_temperature 298.0(10)
_diffrn_measured_fraction_theta_full 0.990
_diffrn_measured_fraction_theta_max 0.990
_diffrn_measurement_device_type 'Siemens P4'
_diffrn_measurement_method '\w scans'
_diffrn_radiation_monochromator graphite
_diffrn_radiation_source 'fine-focus sealed tube'
_diffrn_radiation_type MoK\a
_diffrn_radiation_wavelength 0.71073
_diffrn_reflns_av_R_equivalents 0.0429
_diffrn_reflns_av_sigmaI/netI 0.0365
_diffrn_reflns_limit_h_max 1
_diffrn_reflns_limit_h_min -11
_diffrn_reflns_limit_k_max 1
_diffrn_reflns_limit_k_min -13
_diffrn_reflns_limit_l_max 1
_diffrn_reflns_limit_l_min -37
_diffrn_reflns_number 4350
_diffrn_reflns_theta_full 26.24
_diffrn_reflns_theta_max 26.24
_diffrn_reflns_theta_min 2.02
_diffrn_standards_decay_% 0.5
_diffrn_standards_interval_count 97
_diffrn_standards_number 3
_exptl_absorpt_coefficient_mu 0.069
_exptl_absorpt_correction_type none
_exptl_crystal_colour Colourless
_exptl_crystal_density_diffrn 1.083
_exptl_crystal_density_method 'not measured'
_exptl_crystal_description prism
_exptl_crystal_F_000 1072
_exptl_crystal_size_max 0.6
_exptl_crystal_size_mid 0.5
_exptl_crystal_size_min 0.5
_refine_diff_density_max 0.144
_refine_diff_density_min -0.131
_refine_ls_extinction_coef 0.0087(15)
_refine_ls_extinction_expression Fc^*^=kFc[1+0.001xFc^2^\l^3^/sin(2\q)]^-1/4^
_refine_ls_extinction_method 'SHELXL97 (Sheldrick, 2008)'
_refine_ls_goodness_of_fit_ref 1.053
_refine_ls_hydrogen_treatment constr
_refine_ls_matrix_type full
_refine_ls_number_constraints 0
_refine_ls_number_parameters 364
_refine_ls_number_reflns 3393
_refine_ls_number_restraints 57
_refine_ls_restrained_S_all 1.050
_refine_ls_R_factor_all 0.0586
_refine_ls_R_factor_gt 0.0482
_refine_ls_shift/su_max 0.000
_refine_ls_shift/su_mean 0.000
_refine_ls_structure_factor_coef Fsqd
_refine_ls_weighting_details 'calc w=1/[\s^2^(Fo^2^)+(0.0701P)^2^+0.3625P] where P=(Fo^2^+2Fc^2^)/3'
_refine_ls_weighting_scheme calc
_refine_ls_wR_factor_gt 0.1259
_refine_ls_wR_factor_ref 0.1355
_reflns_number_gt 2827
_reflns_number_total 3393
_reflns_threshold_expression I>2\s(I)
_cod_data_source_file ff2087.cif
_cod_data_source_block I
_cod_database_code 2236855
_cod_database_fobs_code 2236855

loop_
_symmetry_equiv_pos_as_xyz
'x, y, z'
'-x+1/2, -y, z+1/2'
'-x, y+1/2, -z+1/2'
'x+1/2, -y+1/2, -z'

loop_
_atom_site_type_symbol
_atom_site_label
_atom_site_fract_x
_atom_site_fract_y
_atom_site_fract_z
_atom_site_U_iso_or_equiv
_atom_site_adp_type
_atom_site_calc_flag
_atom_site_refinement_flags
_atom_site_occupancy
_atom_site_symmetry_multiplicity
_atom_site_disorder_assembly
_atom_site_disorder_group
C C1 0.2670(3) 0.4760(3) 0.61696(10) 0.0641(7) Uani d . 1 1 . .
H H1A 0.2466 0.5401 0.5950 0.077 Uiso calc R 1 1 . .
H H1B 0.1814 0.4648 0.6351 0.077 Uiso calc R 1 1 . .
C C2 0.3009(4) 0.3544(3) 0.59299(9) 0.0726(8) Uani d . 1 1 . .
H H2A 0.2187 0.3299 0.5751 0.087 Uiso calc R 1 1 . .
H H2B 0.3821 0.3670 0.5731 0.087 Uiso calc R 1 1 . .
C C3 0.3362(3) 0.2514(3) 0.62582(9) 0.0650(7) Uani d . 1 1 . .
H H3A 0.3650 0.1761 0.6096 0.078 Uiso calc R 1 1 . .
C C4 0.4562(3) 0.2908(3) 0.65690(9) 0.0606(7) Uani d . 1 1 . .
H H4A 0.5454 0.2912 0.6401 0.073 Uiso calc R 1 1 . .
H H4B 0.4656 0.2278 0.6799 0.073 Uiso calc R 1 1 . .
C C5 0.4402(3) 0.4198(2) 0.68004(8) 0.0527(6) Uani d . 1 1 . .
C C6 0.5907(3) 0.4565(2) 0.69696(8) 0.0532(6) Uani d . 1 1 . .
H H6A 0.6594 0.4481 0.6723 0.064 Uiso calc R 1 1 . .
C C7 0.5959(3) 0.5892(2) 0.71400(7) 0.0574(6) Uani d . 1 1 . .
H H7A 0.6899 0.6063 0.7267 0.069 Uiso calc R 1 1 . .
H H7B 0.5240 0.6007 0.7371 0.069 Uiso calc R 1 1 . .
C C8 0.5666(3) 0.6791(2) 0.67539(7) 0.0516(6) Uani d . 1 1 . .
H H8A 0.5361 0.7588 0.6883 0.062 Uiso calc R 1 1 . .
C C9 0.4467(3) 0.6345(2) 0.64463(7) 0.0507(5) Uani d . 1 1 . .
C C10 0.3898(3) 0.5190(2) 0.64651(8) 0.0514(6) Uani d . 1 1 . .
C C11 0.4104(3) 0.7329(3) 0.61009(8) 0.0585(6) Uani d . 1 1 . .
H H11A 0.3727 0.8063 0.6250 0.070 Uiso calc R 1 1 . .
H H11B 0.3362 0.7012 0.5904 0.070 Uiso calc R 1 1 . .
C C12 0.5432(3) 0.7699(3) 0.58233(8) 0.0586(6) Uani d . 1 1 . .
H H12A 0.5173 0.8380 0.5626 0.070 Uiso calc R 1 1 . .
H H12B 0.5715 0.6996 0.5639 0.070 Uiso calc R 1 1 . .
C C13 0.6728(3) 0.8100(2) 0.61110(8) 0.0517(6) Uani d . 1 1 . .
C C14 0.6972(3) 0.7048(2) 0.64575(7) 0.0513(6) Uani d . 1 1 . .
H H14A 0.7129 0.6285 0.6285 0.062 Uiso calc R 1 1 . .
C C15 0.8427(3) 0.7366(3) 0.66716(8) 0.0632(7) Uani d . 1 1 . .
H H15A 0.8891 0.6625 0.6789 0.076 Uiso calc R 1 1 . .
H H15B 0.8314 0.7970 0.6910 0.076 Uiso calc R 1 1 . .
C C16 0.9295(3) 0.7920(3) 0.62790(9) 0.0659(7) Uani d . 1 1 . .
H H16A 1.0063 0.7356 0.6193 0.079 Uiso calc R 1 1 . .
H H16B 0.9718 0.8712 0.6365 0.079 Uiso calc R 1 1 . .
C C17 0.8231(3) 0.8106(3) 0.58856(8) 0.0551(6) Uani d . 1 1 . .
H H17A 0.8285 0.7350 0.5703 0.066 Uiso calc R 1 1 . .
C C18 0.6419(3) 0.9375(3) 0.63309(10) 0.0661(7) Uani d . 1 1 . .
H H18A 0.5566 0.9315 0.6511 0.099 Uiso calc R 1 1 . .
H H18B 0.6279 0.9994 0.6104 0.099 Uiso calc R 1 1 . .
H H18C 0.7220 0.9610 0.6515 0.099 Uiso calc R 1 1 . .
C C19 0.3317(3) 0.4091(3) 0.71907(8) 0.0590(6) Uani d . 1 1 . .
H H19A 0.3584 0.3405 0.7379 0.089 Uiso calc R 1 1 . .
H H19B 0.2367 0.3953 0.7074 0.089 Uiso calc R 1 1 . .
H H19C 0.3326 0.4849 0.7361 0.089 Uiso calc R 1 1 . .
C C20 0.8656(3) 0.9204(3) 0.55802(9) 0.0666(7) Uani d . 1 1 . .
H H20Z 0.8580 0.9974 0.5755 0.080 Uiso calc R 1 1 . .
C C21 0.7641(4) 0.9322(5) 0.51798(12) 0.1005(13) Uani d . 1 1 . .
H H21A 0.6682 0.9494 0.5283 0.151 Uiso calc R 1 1 . .
H H21B 0.7643 0.8555 0.5014 0.151 Uiso calc R 1 1 . .
H H21C 0.7960 0.9990 0.4991 0.151 Uiso calc R 1 1 . .
C C22 1.0228(4) 0.9080(3) 0.54214(11) 0.0741(8) Uani d . 1 1 . .
H H22A 1.0846 0.9012 0.5681 0.089 Uiso calc R 1 1 . .
H H22B 1.0321 0.8311 0.5253 0.089 Uiso calc R 1 1 . .
C C23 1.0756(4) 1.0143(4) 0.51364(15) 0.0984(12) Uani d . 1 1 A .
H H23A 1.0590 1.0918 0.5295 0.118 Uiso calc R 1 1 . .
H H23B 1.0186 1.0168 0.4866 0.118 Uiso calc R 1 1 . .
C C24 1.2325(4) 1.0079(4) 0.50092(13) 0.0883(10) Uani d . 1 1 . .
H H24A 1.2587 0.9211 0.4969 0.106 Uiso calc PR 0.733(10) 1 A 1
H H24B 1.2893 1.0402 0.5255 0.106 Uiso calc PR 0.733(10) 1 A 1
H H24C 1.2431 0.9432 0.4786 0.106 Uiso d PR 0.267(10) 1 A 2
H H24D 1.2862 0.9814 0.5270 0.106 Uiso d PR 0.267(10) 1 A 2
C C251 1.2727(7) 1.0799(5) 0.4585(3) 0.088(2) Uani d PDU 0.733(10) 1 A 1
H H25A 1.2127 1.0454 0.4346 0.105 Uiso calc PR 0.733(10) 1 A 1
C C261 1.2338(10) 1.2166(6) 0.4617(3) 0.116(3) Uani d PDU 0.733(10) 1 A 1
H H26A 1.1314 1.2249 0.4651 0.175 Uiso calc PR 0.733(10) 1 A 1
H H26B 1.2640 1.2587 0.4351 0.175 Uiso calc PR 0.733(10) 1 A 1
H H26C 1.2812 1.2528 0.4870 0.175 Uiso calc PR 0.733(10) 1 A 1
C C271 1.4250(7) 1.0578(8) 0.4448(3) 0.127(3) Uani d PDU 0.733(10) 1 A 1
H H27A 1.4479 0.9711 0.4483 0.190 Uiso calc PR 0.733(10) 1 A 1
H H27B 1.4881 1.1070 0.4631 0.190 Uiso calc PR 0.733(10) 1 A 1
H H27C 1.4372 1.0812 0.4141 0.190 Uiso calc PR 0.733(10) 1 A 1
C C252 1.3037(13) 1.1263(15) 0.4829(5) 0.076(4) Uani d PDU 0.267(10) 1 A 2
H H25B 1.2828 1.1972 0.5025 0.092 Uiso calc PR 0.267(10) 1 A 2
C C262 1.233(4) 1.145(4) 0.4374(8) 0.192(14) Uani d PDU 0.267(10) 1 A 2
H H26D 1.1358 1.1140 0.4383 0.288 Uiso calc PR 0.267(10) 1 A 2
H H26E 1.2863 1.1010 0.4151 0.288 Uiso calc PR 0.267(10) 1 A 2
H H26F 1.2312 1.2325 0.4303 0.288 Uiso calc PR 0.267(10) 1 A 2
C C272 1.4604(18) 1.109(3) 0.4784(16) 0.204(14) Uani d PDU 0.267(10) 1 A 2
H H27D 1.5024 1.0978 0.5073 0.306 Uiso calc PR 0.267(10) 1 A 2
H H27E 1.5016 1.1820 0.4646 0.306 Uiso calc PR 0.267(10) 1 A 2
H H27F 1.4795 1.0375 0.4602 0.306 Uiso calc PR 0.267(10) 1 A 2
O O28 0.2039(2) 0.22733(18) 0.65042(8) 0.0734(6) Uani d . 1 1 B .
C C29 0.1753(4) 0.1143(3) 0.66520(13) 0.0832(10) Uani d . 1 1 . .
O O301 0.2663(9) 0.0327(8) 0.6663(4) 0.095(3) Uani d P 0.62(4) 1 B 3
O O302 0.228(4) 0.0265(18) 0.6439(17) 0.186(12) Uani d P 0.38(4) 1 B 4
C C31 0.0398(4) 0.1098(4) 0.69085(16) 0.1018(12) Uani d . 1 1 B .
H H31A 0.0254 0.0269 0.7022 0.153 Uiso calc R 1 1 . .
H H31B -0.0392 0.1320 0.6718 0.153 Uiso calc R 1 1 . .
H H31C 0.0451 0.1674 0.7153 0.153 Uiso calc R 1 1 . .
O O32 0.63096(19) 0.36908(19) 0.73216(5) 0.0608(5) Uani d . 1 1 . .
C C33 0.7731(3) 0.3523(3) 0.73874(9) 0.0630(7) Uani d . 1 1 . .
O O34 0.8643(2) 0.4020(3) 0.71683(8) 0.0900(8) Uani d . 1 1 . .
C C35 0.8011(3) 0.2691(3) 0.77742(10) 0.0759(8) Uani d . 1 1 . .
H H35A 0.9028 0.2546 0.7800 0.114 Uiso calc R 1 1 . .
H H35B 0.7524 0.1911 0.7730 0.114 Uiso calc R 1 1 . .
H H35C 0.7662 0.3079 0.8042 0.114 Uiso calc R 1 1 . .

loop_
_atom_site_aniso_label
_atom_site_aniso_U_11
_atom_site_aniso_U_22
_atom_site_aniso_U_33
_atom_site_aniso_U_12
_atom_site_aniso_U_13
_atom_site_aniso_U_23
C1 0.0599(16) 0.0645(16) 0.0680(16) -0.0031(14) -0.0182(13) 0.0092(13)
C2 0.0761(18) 0.0797(19) 0.0621(14) -0.0114(17) -0.0165(15) -0.0051(15)
C3 0.0641(16) 0.0630(16) 0.0680(15) -0.0010(14) -0.0006(13) -0.0091(13)
C4 0.0592(15) 0.0591(15) 0.0635(14) 0.0069(13) 0.0008(13) 0.0015(12)
C5 0.0540(13) 0.0563(13) 0.0478(11) 0.0030(12) -0.0023(11) 0.0047(11)
C6 0.0536(13) 0.0625(14) 0.0436(11) 0.0021(12) -0.0039(11) 0.0126(11)
C7 0.0614(14) 0.0685(15) 0.0423(10) -0.0083(13) -0.0085(11) 0.0050(11)
C8 0.0563(14) 0.0524(13) 0.0462(11) -0.0029(12) -0.0032(11) 0.0014(10)
C9 0.0485(12) 0.0577(13) 0.0460(11) 0.0033(12) -0.0038(10) 0.0042(11)
C10 0.0481(12) 0.0595(13) 0.0466(11) 0.0009(12) -0.0067(10) 0.0054(11)
C11 0.0557(14) 0.0617(14) 0.0580(13) 0.0024(13) -0.0094(12) 0.0116(12)
C12 0.0628(15) 0.0628(15) 0.0503(12) 0.0024(13) -0.0088(11) 0.0135(12)
C13 0.0532(13) 0.0533(13) 0.0487(11) 0.0003(11) 0.0001(11) 0.0031(11)
C14 0.0545(13) 0.0561(13) 0.0431(11) -0.0013(12) -0.0045(10) 0.0027(10)
C15 0.0590(15) 0.0795(18) 0.0512(12) -0.0108(15) -0.0083(11) 0.0059(13)
C16 0.0588(15) 0.0781(18) 0.0608(14) -0.0087(15) -0.0020(12) 0.0067(14)
C17 0.0582(14) 0.0583(14) 0.0487(11) -0.0006(12) 0.0014(11) 0.0027(11)
C18 0.0716(17) 0.0560(14) 0.0709(15) 0.0020(14) 0.0103(15) -0.0015(13)
C19 0.0593(15) 0.0602(15) 0.0576(13) 0.0002(12) 0.0054(12) 0.0065(13)
C20 0.0692(17) 0.0693(16) 0.0614(14) -0.0007(15) 0.0067(14) 0.0113(13)
C21 0.086(2) 0.133(3) 0.083(2) -0.017(2) -0.0076(19) 0.054(2)
C22 0.0759(19) 0.0755(19) 0.0708(16) 0.0012(16) 0.0130(15) 0.0091(16)
C23 0.085(2) 0.093(3) 0.116(3) 0.004(2) 0.036(2) 0.030(2)
C24 0.077(2) 0.093(2) 0.095(2) -0.0035(19) 0.0192(18) 0.014(2)
C251 0.081(3) 0.089(4) 0.094(4) -0.031(3) 0.022(3) -0.009(3)
C261 0.131(6) 0.089(4) 0.129(6) -0.019(4) 0.030(5) 0.025(4)
C271 0.085(4) 0.140(6) 0.156(7) -0.028(4) 0.051(5) -0.004(5)
C252 0.073(7) 0.076(8) 0.080(8) -0.024(7) -0.001(7) -0.014(7)
C262 0.21(3) 0.23(3) 0.14(2) -0.06(3) 0.01(2) 0.07(2)
C272 0.094(13) 0.19(3) 0.32(4) -0.067(16) 0.03(2) 0.03(3)
O28 0.0671(12) 0.0578(11) 0.0954(14) -0.0046(10) 0.0088(11) -0.0056(11)
C29 0.082(2) 0.0616(18) 0.107(2) -0.0112(18) 0.0187(19) -0.0178(18)
O301 0.096(4) 0.056(4) 0.132(6) 0.021(3) 0.031(4) 0.009(3)
O302 0.22(2) 0.100(8) 0.24(3) -0.058(10) 0.132(19) -0.068(12)
C31 0.091(2) 0.079(2) 0.135(3) -0.015(2) 0.029(2) -0.012(2)
O32 0.0512(9) 0.0758(12) 0.0553(9) 0.0015(9) -0.0064(8) 0.0217(9)
C33 0.0545(15) 0.0722(17) 0.0622(14) 0.0075(14) -0.0023(13) 0.0093(14)
O34 0.0587(11) 0.1137(19) 0.0976(15) 0.0029(12) 0.0072(11) 0.0390(15)
C35 0.0668(17) 0.087(2) 0.0740(16) 0.0147(17) -0.0089(15) 0.0185(16)

loop_
_atom_type_symbol
_atom_type_description
_atom_type_scat_dispersion_real
_atom_type_scat_dispersion_imag
_atom_type_scat_source
C C 0.0033 0.0016 'International Tables Vol C Tables 4.2.6.8 and 6.1.1.4'
H H 0.0000 0.0000 'International Tables Vol C Tables 4.2.6.8 and 6.1.1.4'
O O 0.0106 0.0060 'International Tables Vol C Tables 4.2.6.8 and 6.1.1.4'

loop_
_geom_angle_atom_site_label_1
_geom_angle_atom_site_label_2
_geom_angle_atom_site_label_3
_geom_angle
C10 C1 C2 112.4(2)
C10 C1 H1A 109.1
C2 C1 H1A 109.1
C10 C1 H1B 109.1
C2 C1 H1B 109.1
H1A C1 H1B 107.8
C3 C2 C1 111.3(2)
C3 C2 H2A 109.4
C1 C2 H2A 109.4
C3 C2 H2B 109.4
C1 C2 H2B 109.4
H2A C2 H2B 108.0
O28 C3 C4 111.0(2)
O28 C3 C2 106.0(2)
C4 C3 C2 110.8(2)
O28 C3 H3A 109.6
C4 C3 H3A 109.6
C2 C3 H3A 109.6
C3 C4 C5 117.0(2)
C3 C4 H4A 108.1
C5 C4 H4A 108.1
C3 C4 H4B 108.1
C5 C4 H4B 108.1
H4A C4 H4B 107.3
C10 C5 C6 108.4(2)
C10 C5 C19 110.4(2)
C6 C5 C19 111.16(19)
C10 C5 C4 110.67(19)
C6 C5 C4 106.7(2)
C19 C5 C4 109.5(2)
O32 C6 C7 110.59(19)
O32 C6 C5 107.9(2)
C7 C6 C5 112.4(2)
O32 C6 H6A 108.6
C7 C6 H6A 108.6
C5 C6 H6A 108.6
C6 C7 C8 109.34(18)
C6 C7 H7A 109.8
C8 C7 H7A 109.8
C6 C7 H7B 109.8
C8 C7 H7B 109.8
H7A C7 H7B 108.3
C9 C8 C14 106.51(18)
C9 C8 C7 113.0(2)
C14 C8 C7 114.4(2)
C9 C8 H8A 107.6
C14 C8 H8A 107.6
C7 C8 H8A 107.6
C10 C9 C11 125.5(2)
C10 C9 C8 123.4(2)
C11 C9 C8 111.0(2)
C9 C10 C1 123.4(2)
C9 C10 C5 123.0(2)
C1 C10 C5 113.6(2)
C9 C11 C12 111.7(2)
C9 C11 H11A 109.3
C12 C11 H11A 109.3
C9 C11 H11B 109.3
C12 C11 H11B 109.3
H11A C11 H11B 107.9
C11 C12 C13 113.2(2)
C11 C12 H12A 108.9
C13 C12 H12A 108.9
C11 C12 H12B 108.9
C13 C12 H12B 108.9
H12A C12 H12B 107.7
C12 C13 C18 109.9(2)
C12 C13 C14 106.6(2)
C18 C13 C14 112.64(19)
C12 C13 C17 117.36(19)
C18 C13 C17 110.5(2)
C14 C13 C17 99.4(2)
C8 C14 C15 119.70(18)
C8 C14 C13 113.9(2)
C15 C14 C13 104.3(2)
C8 C14 H14A 106.0
C15 C14 H14A 106.0
C13 C14 H14A 106.0
C14 C15 C16 103.04(19)
C14 C15 H15A 111.2
C16 C15 H15A 111.2
C14 C15 H15B 111.2
C16 C15 H15B 111.2
H15A C15 H15B 109.1
C15 C16 C17 107.3(2)
C15 C16 H16A 110.3
C17 C16 H16A 110.3
C15 C16 H16B 110.3
C17 C16 H16B 110.3
H16A C16 H16B 108.5
C20 C17 C13 119.5(2)
C20 C17 C16 112.7(2)
C13 C17 C16 103.94(19)
C20 C17 H17A 106.6
C13 C17 H17A 106.6
C16 C17 H17A 106.6
C13 C18 H18A 109.5
C13 C18 H18B 109.5
H18A C18 H18B 109.5
C13 C18 H18C 109.5
H18A C18 H18C 109.5
H18B C18 H18C 109.5
C5 C19 H19A 109.5
C5 C19 H19B 109.5
H19A C19 H19B 109.5
C5 C19 H19C 109.5
H19A C19 H19C 109.5
H19B C19 H19C 109.5
C21 C20 C22 110.3(3)
C21 C20 C17 111.8(3)
C22 C20 C17 111.1(2)
C21 C20 H20Z 107.8
C22 C20 H20Z 107.8
C17 C20 H20Z 107.8
C20 C21 H21A 109.5
C20 C21 H21B 109.5
H21A C21 H21B 109.5
C20 C21 H21C 109.5
H21A C21 H21C 109.5
H21B C21 H21C 109.5
C23 C22 C20 114.7(3)
C23 C22 H22A 108.6
C20 C22 H22A 108.6
C23 C22 H22B 108.6
C20 C22 H22B 108.6
H22A C22 H22B 107.6
C22 C23 C24 115.1(3)
C22 C23 H23A 108.5
C24 C23 H23A 108.5
C22 C23 H23B 108.5
C24 C23 H23B 108.5
H23A C23 H23B 107.5
C23 C24 C251 115.0(4)
C23 C24 C252 118.0(6)
C23 C24 H24A 108.5
C23 C24 H24B 108.5
C23 C24 H24C 107.8
C23 C24 H24D 107.8
C251 C24 H24A 108.5
C251 C24 H24B 108.5
C252 C24 H24C 107.8
C252 C24 H24D 107.8
H24A C24 H24B 107.5
H24C C24 H24D 107.1
C261 C251 C271 113.5(6)
C261 C251 C24 112.1(6)
C271 C251 C24 112.3(6)
C261 C251 H25A 106.1
C271 C251 H25A 106.1
C24 C251 H25A 106.1
C262 C252 C272 111.1(19)
C262 C252 C24 103.8(18)
C272 C252 C24 111.0(15)
C262 C252 H25B 110.3
C272 C252 H25B 110.3
C24 C252 H25B 110.3
C252 C262 H26D 109.5
C252 C262 H26E 109.5
C252 C262 H26F 109.5
H26D C262 H26E 109.5
H26D C262 H26F 109.5
H26E C262 H26F 109.5
C252 C272 H27D 109.5
C252 C272 H27E 109.5
C252 C272 H27F 109.5
H27D C272 H27E 109.5
H27D C272 H27F 109.5
H27E C272 H27F 109.5
C29 O28 C3 120.2(3)
O301 C29 O28 122.1(5)
O302 C29 O28 116.5(14)
O301 C29 C31 123.7(5)
O302 C29 C31 125.5(10)
O28 C29 C31 112.2(3)
C29 C31 H31A 109.5
C29 C31 H31B 109.5
H31A C31 H31B 109.5
C29 C31 H31C 109.5
H31A C31 H31C 109.5
H31B C31 H31C 109.5
C33 O32 C6 116.3(2)
O34 C33 O32 123.6(3)
O34 C33 C35 124.9(3)
O32 C33 C35 111.5(2)
C33 C35 H35A 109.5
C33 C35 H35B 109.5
H35A C35 H35B 109.5
C33 C35 H35C 109.5
H35A C35 H35C 109.5
H35B C35 H35C 109.5

loop_
_geom_bond_atom_site_label_1
_geom_bond_atom_site_label_2
_geom_bond_distance
C1 C10 1.516(4)
C1 C2 1.521(4)
C1 H1A 0.9700
C1 H1B 0.9700
C2 C3 1.516(4)
C2 H2A 0.9700
C2 H2B 0.9700
C3 O28 1.456(3)
C3 C4 1.513(4)
C3 H3A 0.9800
C4 C5 1.554(4)
C4 H4A 0.9700
C4 H4B 0.9700
C5 C10 1.537(3)
C5 C6 1.538(4)
C5 C19 1.548(3)
C6 O32 1.460(3)
C6 C7 1.513(4)
C6 H6A 0.9800
C7 C8 1.530(3)
C7 H7A 0.9700
C7 H7B 0.9700
C8 C9 1.523(3)
C8 C14 1.528(3)
C8 H8A 0.9800
C9 C10 1.347(4)
C9 C11 1.516(3)
C11 C12 1.539(4)
C11 H11A 0.9700
C11 H11B 0.9700
C12 C13 1.542(4)
C12 H12A 0.9700
C12 H12B 0.9700
C13 C18 1.545(4)
C13 C14 1.550(3)
C13 C17 1.550(3)
C14 C15 1.535(3)
C14 H14A 0.9800
C15 C16 1.545(4)
C15 H15A 0.9700
C15 H15B 0.9700
C16 C17 1.551(4)
C16 H16A 0.9700
C16 H16B 0.9700
C17 C20 1.543(4)
C17 H17A 0.9800
C18 H18A 0.9600
C18 H18B 0.9600
C18 H18C 0.9600
C19 H19A 0.9600
C19 H19B 0.9600
C19 H19C 0.9600
C20 C21 1.532(5)
C20 C22 1.541(4)
C20 H20Z 0.9800
C21 H21A 0.9600
C21 H21B 0.9600
C21 H21C 0.9600
C22 C23 1.507(4)
C22 H22A 0.9700
C22 H22B 0.9700
C23 C24 1.507(5)
C23 H23A 0.9700
C23 H23B 0.9700
C24 C251 1.534(7)
C24 C252 1.530(14)
C24 H24A 0.9700
C24 H24B 0.9700
C24 H24C 0.9700
C24 H24D 0.9699
C251 C261 1.512(8)
C251 C271 1.492(8)
C251 H25A 0.9800
C261 H26A 0.9600
C261 H26B 0.9600
C261 H26C 0.9600
C271 H27A 0.9600
C271 H27B 0.9600
C271 H27C 0.9600
C252 C262 1.529(17)
C252 C272 1.473(17)
C252 H25B 0.9800
C262 H26D 0.9600
C262 H26E 0.9600
C262 H26F 0.9600
C272 H27D 0.9600
C272 H27E 0.9600
C272 H27F 0.9600
O28 C29 1.317(4)
C29 O301 1.216(7)
C29 O302 1.238(17)
C29 C31 1.475(5)
C31 H31A 0.9600
C31 H31B 0.9600
C31 H31C 0.9600
O32 C33 1.346(3)
C33 O34 1.197(3)
C33 C35 1.486(4)
C35 H35A 0.9600
C35 H35B 0.9600
C35 H35C 0.9600

loop_
_geom_torsion_atom_site_label_1
_geom_torsion_atom_site_label_2
_geom_torsion_atom_site_label_3
_geom_torsion_atom_site_label_4
_geom_torsion
C10 C1 C2 C3 57.8(3)
C1 C2 C3 O28 66.2(3)
C1 C2 C3 C4 -54.4(3)
O28 C3 C4 C5 -68.0(3)
C2 C3 C4 C5 49.5(3)
C3 C4 C5 C10 -44.6(3)
C3 C4 C5 C6 -162.4(2)
C3 C4 C5 C19 77.2(3)
C10 C5 C6 O32 174.13(19)
C19 C5 C6 O32 52.7(3)
C4 C5 C6 O32 -66.6(2)
C10 C5 C6 C7 51.9(2)
C19 C5 C6 C7 -69.5(3)
C4 C5 C6 C7 171.17(19)
O32 C6 C7 C8 174.9(2)
C5 C6 C7 C8 -64.5(3)
C6 C7 C8 C9 41.3(3)
C6 C7 C8 C14 -80.8(3)
C14 C8 C9 C10 115.5(3)
C7 C8 C9 C10 -10.9(3)
C14 C8 C9 C11 -60.0(3)
C7 C8 C9 C11 173.6(2)
C11 C9 C10 C1 -7.3(4)
C8 C9 C10 C1 177.8(2)
C11 C9 C10 C5 174.8(2)
C8 C9 C10 C5 0.0(4)
C2 C1 C10 C9 128.1(3)
C2 C1 C10 C5 -53.8(3)
C6 C5 C10 C9 -19.8(3)
C19 C5 C10 C9 102.2(3)
C4 C5 C10 C9 -136.5(3)
C6 C5 C10 C1 162.2(2)
C19 C5 C10 C1 -75.9(3)
C4 C5 C10 C1 45.5(3)
C10 C9 C11 C12 -118.3(3)
C8 C9 C11 C12 57.1(3)
C9 C11 C12 C13 -53.6(3)
C11 C12 C13 C18 -70.6(3)
C11 C12 C13 C14 51.7(3)
C11 C12 C13 C17 162.0(2)
C9 C8 C14 C15 -172.7(2)
C7 C8 C14 C15 -47.2(3)
C9 C8 C14 C13 62.9(3)
C7 C8 C14 C13 -171.6(2)
C12 C13 C14 C8 -58.3(3)
C18 C13 C14 C8 62.3(3)
C17 C13 C14 C8 179.29(19)
C12 C13 C14 C15 169.4(2)
C18 C13 C14 C15 -70.0(3)
C17 C13 C14 C15 47.0(2)
C8 C14 C15 C16 -164.2(2)
C13 C14 C15 C16 -35.3(3)
C14 C15 C16 C17 9.6(3)
C12 C13 C17 C20 79.2(3)
C18 C13 C17 C20 -47.9(3)
C14 C13 C17 C20 -166.5(2)
C12 C13 C17 C16 -154.1(2)
C18 C13 C17 C16 78.8(3)
C14 C13 C17 C16 -39.8(2)
C15 C16 C17 C20 150.2(3)
C15 C16 C17 C13 19.4(3)
C13 C17 C20 C21 -60.8(3)
C16 C17 C20 C21 176.7(3)
C13 C17 C20 C22 175.5(2)
C16 C17 C20 C22 53.0(3)
C21 C20 C22 C23 58.0(4)
C17 C20 C22 C23 -177.5(3)
C20 C22 C23 C24 175.5(3)
C22 C23 C24 C252 -164.3(8)
C22 C23 C24 C251 156.2(4)
C23 C24 C251 C261 57.6(8)
C252 C24 C251 C261 -46.2(10)
C23 C24 C251 C271 -173.3(5)
C252 C24 C251 C271 82.9(11)
C23 C24 C252 C272 172(2)
C251 C24 C252 C272 -94(2)
C23 C24 C252 C262 -69(2)
C251 C24 C252 C262 25.6(19)
C4 C3 O28 C29 -91.3(3)
C2 C3 O28 C29 148.3(3)
C3 O28 C29 O301 13.5(9)
C3 O28 C29 O302 -28(3)
C3 O28 C29 C31 177.6(3)
C7 C6 O32 C33 -82.4(3)
C5 C6 O32 C33 154.3(2)
C6 O32 C33 O34 -2.0(4)
C6 O32 C33 C35 175.8(2)
